data_1539381
loop_
_publ_author_name
'Abbattista, F.'
'Lucco Borlera, M.'
'Vallino, M.'
'Mazza, D.'
'Brisi, C.'

_publ_section_title
;
 New phases with perovskite-related structures in the most basic zone of
 the Ba O-Y2 O3-Cu O-O system
;
_journal_name_full 'Materials Chemistry and Physics'
_journal_page_first 191
_journal_page_last 199
_journal_volume 20
_journal_year 1988
_chemical_formula_sum 'Ba Cu0.75 O2.25 Y0.25'
_chemical_name_systematic 'Ba Y.25 Cu.75 O2.25'
_space_group_IT_number 200
_symmetry_space_group_name_Hall '-P 2 2 3'
_symmetry_space_group_name_H-M 'P m -3'
_cell_angle_alpha 90
_cell_angle_beta 90
_cell_angle_gamma 90
_cell_formula_units_Z 8
_cell_length_a 8.067
_cell_length_b 8.067
_cell_length_c 8.067
_cell_volume 524.972
_citation_journal_id_ASTM MCHPDR
_cod_data_source_file Abbattista_MCHPDR_1988_536.cif
_cod_data_source_block Ba1Cu0.75O2.25Y0.25
_cod_original_cell_volume 524.9721
_cod_original_formula_sum 'Ba1 Cu0.75 O2.25 Y0.25'
_cod_database_code 1539381

loop_
_symmetry_equiv_pos_as_xyz
x,y,z
-x,-y,z
x,-y,-z
-x,y,-z
z,x,y
-z,-x,y
z,-x,-y
-z,x,-y
y,z,x
y,-z,-x
-y,z,-x
-y,-z,x
-x,-y,-z
x,y,-z
-x,y,z
x,-y,z
-z,-x,-y
z,x,-y
-z,x,y
z,-x,y
-y,-z,-x
-y,z,x
y,-z,x
y,z,-x

loop_
_atom_site_label
_atom_site_type_symbol
_atom_site_fract_x
_atom_site_fract_y
_atom_site_fract_z
_atom_site_occupancy
_atom_site_U_iso_or_equiv
O2 O-2 0.25 0.5 0.5 1 0.0
O1 O-2 0.25 0 0 1 0.0
Y2 Y+3 0.5 0.5 0.5 1 0.0
Cu2 Cu+3 0 0.5 0.5 1 0.0
O3 O-2 0.25 0 0.5 1 0.0
Ba1 Ba+2 0.25 0.25 0.25 1 0.0
Cu1 Cu+2 0.5 0 0 1 0.0
Y1 Y+3 0 0 0 1 0.0
